data_7716758
loop_
_publ_author_name
'Dong, Wen-Shuai'
'Mei, Hao-Zheng'
'Yu, Qi-Yao'
'Xu, Mei-Qi'
'Li, Zong-You'
'Zhang, Jian-Guo'

_publ_section_title
;
 Structure and performance regulation of energetic complexes through
 multifunctional molecular self-assembly.
;
_journal_issue 33
_journal_name_full 'Dalton transactions (Cambridge, England : 2003)'
_journal_page_first 13925
_journal_page_last 13932
_journal_paper_doi 10.1039/d4dt00830h
_journal_volume 53
_journal_year 2024
_chemical_formula_sum 'C10 H26 Ag4 N14 O17'
_chemical_formula_weight 1045.93
_space_group_crystal_system monoclinic
_space_group_IT_number 13
_space_group_name_Hall '-P 2yac'
_space_group_name_H-M_alt 'P 1 2/n 1'
_atom_sites_solution_hydrogens mixed
_audit_creation_method SHELXL-2019/2
_audit_update_record
;
2024-07-19 deposited with the CCDC.	2024-07-23 downloaded from the CCDC.
;
_cell_angle_alpha 90
_cell_angle_beta 111.826(5)
_cell_angle_gamma 90
_cell_formula_units_Z 4
_cell_length_a 18.9066(17)
_cell_length_b 7.4881(9)
_cell_length_c 21.104(3)
_cell_measurement_reflns_used 3628
_cell_measurement_temperature 293(2)
_cell_measurement_theta_max 28.4440
_cell_measurement_theta_min 3.3130
_cell_volume 2773.6(6)
_computing_data_collection 'APEX2 (Bruker AXS Inc., Madison, Wisconsin, USA, 2012)'
_computing_molecular_graphics 'Olex2 1.5-alpha (Dolomanov et al., 2009)'
_computing_publication_material 'Olex2 1.5-alpha (Dolomanov et al., 2009)'
_computing_structure_refinement 'SHELXL-2019/2 (Sheldrick, 2019)'
_computing_structure_solution 'SHELXL-2019/2 (Sheldrick, 2019)'
_diffrn_ambient_temperature 293(2)
_diffrn_detector 'CCD plate'
_diffrn_detector_area_resol_mean 8.1281
_diffrn_detector_type Eos
_diffrn_measured_fraction_theta_full 0.999
_diffrn_measured_fraction_theta_max 0.999
_diffrn_measurement_device_type 'Xcalibur, Eos, Gemini'
_diffrn_radiation_type MoK\a
_diffrn_radiation_wavelength 0.71073
_diffrn_reflns_av_R_equivalents 0.0365
_diffrn_reflns_av_unetI/netI 0.0465
_diffrn_reflns_Laue_measured_fraction_full 0.999
_diffrn_reflns_Laue_measured_fraction_max 0.999
_diffrn_reflns_limit_h_max 20
_diffrn_reflns_limit_h_min -22
_diffrn_reflns_limit_k_max 9
_diffrn_reflns_limit_k_min -8
_diffrn_reflns_limit_l_max 25
_diffrn_reflns_limit_l_min -16
_diffrn_reflns_number 12033
_diffrn_reflns_point_group_measured_fraction_full 0.999
_diffrn_reflns_point_group_measured_fraction_max 0.999
_diffrn_reflns_theta_full 25.242
_diffrn_reflns_theta_max 25.498
_diffrn_reflns_theta_min 2.474
_exptl_absorpt_coefficient_mu 2.884
_exptl_absorpt_correction_T_max 0.8460
_exptl_absorpt_correction_T_min 0.4783
_exptl_absorpt_correction_type multi-scan
_exptl_absorpt_process_details sadabs
_exptl_crystal_colour yellow
_exptl_crystal_density_diffrn 2.505
_exptl_crystal_description needle
_exptl_crystal_F_000 2032
_exptl_crystal_size_max 0.300
_exptl_crystal_size_mid 0.110
_exptl_crystal_size_min 0.060
_refine_diff_density_max 0.656
_refine_diff_density_min -0.825
_refine_diff_density_rms 0.112
_refine_ls_extinction_coef 0.00352(12)
_refine_ls_extinction_expression Fc^*^=kFc[1+0.001xFc^2^\l^3^/sin(2\q)]^-1/4^
_refine_ls_extinction_method 'SHELXL-2019/2 (Sheldrick 2019)'
_refine_ls_goodness_of_fit_ref 1.055
_refine_ls_hydrogen_treatment constr
_refine_ls_matrix_type full
_refine_ls_number_parameters 416
_refine_ls_number_reflns 5156
_refine_ls_number_restraints 2
_refine_ls_restrained_S_all 1.055
_refine_ls_R_factor_all 0.0492
_refine_ls_R_factor_gt 0.0362
_refine_ls_shift/su_max 0.002
_refine_ls_shift/su_mean 0.000
_refine_ls_structure_factor_coef Fsqd
_refine_ls_weighting_details 'w=1/[\s^2^(Fo^2^)+(0.0329P)^2^] where P=(Fo^2^+2Fc^2^)/3'
_refine_ls_weighting_scheme calc
_refine_ls_wR_factor_gt 0.0734
_refine_ls_wR_factor_ref 0.0789
_reflns_Friedel_coverage 0.000
_reflns_number_gt 4213
_reflns_number_total 5156
_reflns_threshold_expression 'I > 2\s(I)'
_cod_data_source_file d4dt00830h2.cif
_cod_data_source_block 200708b
_cod_depositor_comments 'Adding full bibliography for 7716752--7716760.cif.'
_cod_original_cell_volume 2773.7(5)
_cod_original_sg_symbol_H-M 'P 2/n'
_cod_database_code 7716758
_shelx_shelxl_version_number 2019/2
_shelx_space_group_comment
;
The symmetry employed for this shelxl refinement is uniquely defined
by the following loop, which should always be used as a source of
symmetry information in preference to the above space-group names.
They are only intended as comments.
;
_shelx_estimated_absorpt_t_min 0.478
_shelx_estimated_absorpt_t_max 0.846

loop_
_space_group_symop_operation_xyz
'x, y, z'
'-x+1/2, y, -z+1/2'
'-x, -y, -z'
'x-1/2, -y, z-1/2'

loop_
_atom_site_label
_atom_site_type_symbol
_atom_site_fract_x
_atom_site_fract_y
_atom_site_fract_z
_atom_site_U_iso_or_equiv
_atom_site_adp_type
_atom_site_occupancy
_atom_site_site_symmetry_order
_atom_site_calc_flag
_atom_site_refinement_flags_posn
_atom_site_refinement_flags_adp
_atom_site_refinement_flags_occupancy
_atom_site_disorder_assembly
_atom_site_disorder_group
Ag1 Ag 0.56432(2) 0.73126(5) 0.77504(2) 0.03480(12) Uani 1 1 d . . . . .
Ag2 Ag 0.57433(2) 0.21912(6) 0.69443(2) 0.04773(14) Uani 1 1 d . . . . .
Ag3 Ag 0.83720(2) 1.01181(5) 0.51693(2) 0.04176(13) Uani 1 1 d . . . . .
Ag4 Ag 0.29913(2) -0.19131(6) 0.62959(2) 0.05054(15) Uani 1 1 d . . . . .
N1 N 0.45730(19) 0.4412(5) 0.7687(2) 0.0308(9) Uani 1 1 d . . . . .
N2 N 0.3426(2) 0.2759(6) 0.7119(2) 0.0390(10) Uani 1 1 d . . . . .
N3 N 0.4178(2) 0.1897(5) 0.8777(2) 0.0373(10) Uani 1 1 d . . . . .
N4 N 0.4776(2) 0.0247(5) 0.8139(2) 0.0369(10) Uani 1 1 d . . . . .
N5 N 0.77474(19) 0.7894(5) 0.6349(2) 0.0319(9) Uani 1 1 d . . . . .
N6 N 0.67128(19) 0.9886(5) 0.57770(19) 0.0298(9) Uani 1 1 d . . . . .
N7 N 0.6161(2) 0.6926(5) 0.6573(2) 0.0343(9) Uani 1 1 d . . . . .
N8 N 0.6241(2) 0.5586(5) 0.5557(2) 0.0361(10) Uani 1 1 d . . . . .
N9 N 0.7991(2) 0.7441(4) 0.4876(2) 0.0317(9) Uani 1 1 d . . . . .
H9A H 0.756888 0.724981 0.495858 0.038 Uiso 1 1 calc R U . . .
H9B H 0.787418 0.732318 0.442880 0.038 Uiso 1 1 calc R U . . .
N10 N 0.8795(2) 1.2789(4) 0.5371(2) 0.0336(9) Uani 1 1 d . . . . .
H10A H 0.901701 1.292447 0.582129 0.040 Uiso 1 1 calc R U . . .
H10B H 0.915490 1.292568 0.519748 0.040 Uiso 1 1 calc R U . . .
N11 N 0.3817(2) -0.2333(5) 0.5845(2) 0.0438(11) Uani 1 1 d . . . . .
H11A H 0.401814 -0.341047 0.597127 0.053 Uiso 1 1 calc R U . . .
H11B H 0.357055 -0.236330 0.539415 0.053 Uiso 1 1 calc R U . . .
N12 N 0.4772(2) 0.2075(5) 0.6001(2) 0.0448(11) Uani 1 1 d . . . . .
H12A H 0.456927 0.316340 0.591938 0.054 Uiso 1 1 calc R U . . .
H12B H 0.494348 0.183252 0.567021 0.054 Uiso 1 1 calc R U . . .
N13 N 0.2108(2) -0.1778(6) 0.6704(2) 0.0436(11) Uani 1 1 d . . . . .
H13A H 0.213615 -0.072355 0.690700 0.052 Uiso 1 1 calc R U . . .
H13B H 0.165889 -0.183197 0.635995 0.052 Uiso 1 1 calc R U . . .
N14 N 0.6725(2) 0.2571(6) 0.7852(2) 0.0443(11) Uani 1 1 d D . . . .
H14A H 0.660428 0.333605 0.811838 0.053 Uiso 1 1 calc R U . A .
H14B H 0.683666 0.153365 0.807253 0.053 Uiso 1 1 calc R U . . .
O1 O 0.52025(17) 0.4481(5) 0.81851(19) 0.0490(10) Uani 1 1 d . . . . .
O2 O 0.44069(17) 0.5596(5) 0.72438(18) 0.0451(9) Uani 1 1 d . . . . .
O3 O 0.31852(19) 0.3801(5) 0.6635(2) 0.0575(11) Uani 1 1 d . . . . .
O4 O 0.30718(19) 0.1374(5) 0.7144(2) 0.0684(13) Uani 1 1 d . . . . .
O5 O 0.3841(2) 0.3309(5) 0.8797(2) 0.0555(10) Uani 1 1 d . . . . .
O6 O 0.4330(2) 0.0775(5) 0.9238(2) 0.0618(11) Uani 1 1 d . . . . .
O7 O 0.5053(2) -0.0906(5) 0.8589(2) 0.0537(10) Uani 1 1 d . . . . .
O8 O 0.4879(2) 0.0118(4) 0.7578(2) 0.0492(9) Uani 1 1 d . . . . .
O9 O 0.79484(16) 0.6342(4) 0.65564(19) 0.0433(9) Uani 1 1 d . . . . .
O10 O 0.82530(15) 0.9057(4) 0.64168(17) 0.0383(8) Uani 1 1 d . . . . .
O11 O 0.71305(17) 1.1066(4) 0.56947(18) 0.0437(9) Uani 1 1 d . . . . .
O12 O 0.60103(17) 1.0096(4) 0.55845(19) 0.0441(9) Uani 1 1 d . . . . .
O13 O 0.63794(19) 0.8169(5) 0.70009(19) 0.0448(9) Uani 1 1 d . . . . .
O14 O 0.56734(18) 0.5827(4) 0.6611(2) 0.0479(9) Uani 1 1 d . . . . .
O15 O 0.65250(18) 0.5750(4) 0.51080(17) 0.0400(8) Uani 1 1 d . . . . .
O16 O 0.5808(2) 0.4360(5) 0.5544(2) 0.0625(11) Uani 1 1 d . . . . .
O17 O 0.44360(19) 0.6818(5) 0.9327(2) 0.0560(10) Uani 1 1 d . . . . .
H17C H 0.427577 0.581878 0.913641 0.067 Uiso 1 1 d R U . . .
H17D H 0.461097 0.741338 0.907472 0.067 Uiso 1 1 d R U . . .
C1 C 0.4115(2) 0.2989(6) 0.7669(2) 0.0289(10) Uani 1 1 d . . . . .
C2 C 0.4362(2) 0.1679(6) 0.8200(3) 0.0318(11) Uani 1 1 d . . . . .
C3 C 0.6985(2) 0.8240(6) 0.6067(2) 0.0277(10) Uani 1 1 d . . . . .
C4 C 0.6456(2) 0.6874(6) 0.6068(2) 0.0285(10) Uani 1 1 d . . . . .
C5 C 0.8556(2) 0.6083(5) 0.5233(2) 0.0292(10) Uani 1 1 d . . . . .
H5A H 0.874494 0.632236 0.571929 0.035 Uiso 1 1 calc R U . . .
H5B H 0.898268 0.615996 0.508456 0.035 Uiso 1 1 calc R U . . .
C6 C 0.8233(2) 0.4229(6) 0.5104(3) 0.0352(11) Uani 1 1 d . . . . .
H6A H 0.785173 0.411812 0.530764 0.042 Uiso 1 1 calc R U . . .
H6B H 0.797728 0.406482 0.461562 0.042 Uiso 1 1 calc R U . . .
C7 C 0.4446(2) -0.1065(6) 0.5990(2) 0.0320(11) Uani 1 1 d . . . . .
H7A H 0.469734 -0.124391 0.566883 0.038 Uiso 1 1 calc R U . . .
H7B H 0.481658 -0.127021 0.644618 0.038 Uiso 1 1 calc R U . . .
C8 C 0.4155(2) 0.0812(6) 0.5934(2) 0.0308(10) Uani 1 1 d . . . . .
H8A H 0.374338 0.097855 0.549543 0.037 Uiso 1 1 calc R U . . .
H8B H 0.395667 0.103498 0.628926 0.037 Uiso 1 1 calc R U . . .
C9 C 0.2136(3) -0.3184(7) 0.7195(3) 0.0481(14) Uani 1 1 d . . . . .
H9C H 0.207416 -0.433451 0.697029 0.058 Uiso 1 1 calc R U . . .
H9D H 0.171349 -0.302459 0.734580 0.058 Uiso 1 1 calc R U . . .
C10 C 0.7418(5) 0.3235(13) 0.7764(5) 0.037(2) Uani 0.5 1 d D . P A -1
H10C H 0.785423 0.316476 0.819035 0.045 Uiso 0.5 1 d R U P A -1
H10D H 0.735213 0.446480 0.760872 0.045 Uiso 0.5 1 d R U P A -1
C11 C 0.7523(6) 0.2024(14) 0.7233(5) 0.040(3) Uani 0.5 1 d D . P A -1
H11C H 0.709651 0.214952 0.680245 0.048 Uiso 0.5 1 d R U P A -1
H11D H 0.755071 0.078845 0.737838 0.048 Uiso 0.5 1 d R U P A -1

loop_
_atom_site_aniso_label
_atom_site_aniso_U_11
_atom_site_aniso_U_22
_atom_site_aniso_U_33
_atom_site_aniso_U_23
_atom_site_aniso_U_13
_atom_site_aniso_U_12
Ag1 0.02951(19) 0.0374(2) 0.0392(2) -0.00103(17) 0.01472(16) -0.00345(14)
Ag2 0.0326(2) 0.0479(3) 0.0578(3) -0.0021(2) 0.0111(2) -0.00674(16)
Ag3 0.0566(2) 0.0213(2) 0.0494(3) 0.00084(17) 0.0221(2) -0.00031(16)
Ag4 0.0499(2) 0.0640(3) 0.0396(3) -0.0060(2) 0.0190(2) -0.0247(2)
N1 0.0292(19) 0.035(2) 0.030(2) 0.0021(19) 0.0137(18) -0.0009(16)
N2 0.031(2) 0.042(3) 0.044(3) -0.015(2) 0.014(2) -0.0028(19)
N3 0.050(2) 0.031(2) 0.035(3) -0.003(2) 0.021(2) -0.0021(18)
N4 0.037(2) 0.033(2) 0.048(3) 0.006(2) 0.024(2) 0.0006(17)
N5 0.0286(19) 0.039(2) 0.029(2) -0.0046(19) 0.0112(17) 0.0000(17)
N6 0.031(2) 0.037(2) 0.023(2) 0.0005(17) 0.0117(17) -0.0011(17)
N7 0.035(2) 0.033(2) 0.040(3) 0.013(2) 0.021(2) 0.0114(17)
N8 0.033(2) 0.032(2) 0.043(3) 0.000(2) 0.014(2) 0.0028(17)
N9 0.037(2) 0.026(2) 0.033(2) 0.0016(17) 0.0132(18) 0.0019(15)
N10 0.039(2) 0.022(2) 0.038(3) 0.0012(17) 0.0127(19) 0.0006(16)
N11 0.050(2) 0.037(2) 0.040(3) -0.006(2) 0.012(2) -0.0076(19)
N12 0.042(2) 0.041(2) 0.051(3) 0.006(2) 0.017(2) -0.0055(19)
N13 0.039(2) 0.050(3) 0.035(3) -0.005(2) 0.006(2) -0.0117(19)
N14 0.040(2) 0.049(3) 0.046(3) 0.003(2) 0.019(2) 0.0007(19)
O1 0.0357(17) 0.051(2) 0.044(2) 0.0107(18) -0.0037(17) -0.0147(16)
O2 0.0398(18) 0.049(2) 0.046(2) 0.0225(19) 0.0158(17) 0.0001(16)
O3 0.055(2) 0.060(3) 0.037(2) 0.000(2) -0.0077(19) 0.0085(19)
O4 0.049(2) 0.063(3) 0.089(4) -0.017(2) 0.019(2) -0.030(2)
O5 0.084(3) 0.041(2) 0.051(3) -0.0023(19) 0.037(2) 0.0180(19)
O6 0.102(3) 0.050(2) 0.050(3) 0.013(2) 0.047(2) 0.014(2)
O7 0.068(2) 0.046(2) 0.063(3) 0.025(2) 0.041(2) 0.0210(18)
O8 0.072(2) 0.046(2) 0.048(2) 0.0042(18) 0.043(2) 0.0114(17)
O9 0.0397(18) 0.032(2) 0.053(2) 0.0088(17) 0.0121(17) 0.0121(15)
O10 0.0268(15) 0.048(2) 0.040(2) -0.0030(17) 0.0121(15) -0.0057(15)
O11 0.0448(18) 0.0349(19) 0.049(2) 0.0099(17) 0.0151(17) -0.0074(15)
O12 0.0318(17) 0.047(2) 0.053(3) 0.0121(18) 0.0152(16) 0.0121(15)
O13 0.055(2) 0.051(2) 0.035(2) -0.0076(18) 0.0239(18) -0.0015(17)
O14 0.054(2) 0.037(2) 0.070(3) 0.0129(19) 0.044(2) -0.0004(16)
O15 0.0481(19) 0.044(2) 0.033(2) -0.0098(17) 0.0207(17) -0.0038(16)
O16 0.069(2) 0.051(2) 0.077(3) -0.016(2) 0.038(2) -0.031(2)
O17 0.061(2) 0.050(2) 0.068(3) 0.003(2) 0.037(2) -0.0080(18)
C1 0.031(2) 0.029(2) 0.027(3) -0.003(2) 0.011(2) -0.0020(18)
C2 0.040(2) 0.027(2) 0.034(3) 0.003(2) 0.019(2) 0.0012(19)
C3 0.025(2) 0.031(3) 0.029(3) 0.000(2) 0.012(2) 0.0032(18)
C4 0.028(2) 0.029(2) 0.030(3) 0.001(2) 0.012(2) 0.0025(18)
C5 0.032(2) 0.023(2) 0.030(3) -0.004(2) 0.009(2) -0.0024(18)
C6 0.032(2) 0.022(2) 0.049(3) -0.001(2) 0.012(2) 0.0005(19)
C7 0.030(2) 0.037(3) 0.026(3) 0.005(2) 0.008(2) 0.0027(19)
C8 0.028(2) 0.033(3) 0.030(3) 0.001(2) 0.010(2) 0.0014(19)
C9 0.049(3) 0.050(3) 0.053(4) -0.014(3) 0.029(3) -0.015(2)
C10 0.036(5) 0.032(6) 0.040(7) -0.002(5) 0.009(5) 0.002(5)
C11 0.035(5) 0.038(6) 0.047(8) -0.015(5) 0.015(6) -0.005(5)

loop_
_atom_type_symbol
_atom_type_description
_atom_type_scat_dispersion_real
_atom_type_scat_dispersion_imag
_atom_type_scat_source
C C 0.0033 0.0016 'International Tables Vol C Tables 4.2.6.8 and 6.1.1.4'
H H 0.0000 0.0000 'International Tables Vol C Tables 4.2.6.8 and 6.1.1.4'
N N 0.0061 0.0033 'International Tables Vol C Tables 4.2.6.8 and 6.1.1.4'
O O 0.0106 0.0060 'International Tables Vol C Tables 4.2.6.8 and 6.1.1.4'
Ag Ag -0.8971 1.1015 'International Tables Vol C Tables 4.2.6.8 and 6.1.1.4'

loop_
_geom_angle_atom_site_label_1
_geom_angle_atom_site_label_2
_geom_angle_atom_site_label_3
_geom_angle
_geom_angle_site_symmetry_1
_geom_angle_site_symmetry_3
_geom_angle_publ_flag
O8 Ag1 O2 88.41(12) 1_565 . ?
O8 Ag1 O10 87.15(11) 1_565 2_656 ?
O2 Ag1 O10 161.46(11) . 2_656 ?
O8 Ag1 O13 96.76(11) 1_565 . ?
O2 Ag1 O13 119.85(12) . . ?
O10 Ag1 O13 78.56(11) 2_656 . ?
O8 Ag1 O1 119.95(11) 1_565 . ?
O2 Ag1 O1 50.22(10) . . ?
O10 Ag1 O1 118.07(11) 2_656 . ?
O13 Ag1 O1 138.95(12) . . ?
N14 Ag2 N12 174.25(16) . . ?
N14 Ag2 O14 92.27(14) . . ?
N12 Ag2 O14 82.10(13) . . ?
N10 Ag3 N9 173.70(16) . . ?
N10 Ag3 O10 103.29(13) . . ?
N9 Ag3 O10 82.65(13) . . ?
N11 Ag4 N13 173.56(15) . . ?
O2 N1 O1 119.6(4) . . ?
O2 N1 C1 123.9(4) . . ?
O1 N1 C1 116.5(4) . . ?
O3 N2 O4 121.5(4) . . ?
O3 N2 C1 123.7(4) . . ?
O4 N2 C1 114.7(4) . . ?
O6 N3 O5 121.7(4) . . ?
O6 N3 C2 123.1(4) . . ?
O5 N3 C2 115.2(4) . . ?
O7 N4 O8 119.3(4) . . ?
O7 N4 C2 124.6(4) . . ?
O8 N4 C2 116.1(4) . . ?
O9 N5 O10 118.9(3) . . ?
O9 N5 C3 117.6(4) . . ?
O10 N5 C3 123.5(4) . . ?
O11 N6 O12 121.4(4) . . ?
O11 N6 C3 122.9(3) . . ?
O12 N6 C3 115.6(3) . . ?
O13 N7 O14 119.4(4) . . ?
O13 N7 C4 117.3(4) . . ?
O14 N7 C4 123.3(4) . . ?
O16 N8 O15 121.8(4) . . ?
O16 N8 C4 122.5(4) . . ?
O15 N8 C4 115.7(4) . . ?
C5 N9 Ag3 113.5(3) . . ?
C5 N9 H9A 108.9 . . ?
Ag3 N9 H9A 108.9 . . ?
C5 N9 H9B 108.9 . . ?
Ag3 N9 H9B 108.9 . . ?
H9A N9 H9B 107.7 . . ?
C6 N10 Ag3 116.4(3) 1_565 . ?
C6 N10 H10A 108.2 1_565 . ?
Ag3 N10 H10A 108.2 . . ?
C6 N10 H10B 108.2 1_565 . ?
Ag3 N10 H10B 108.2 . . ?
H10A N10 H10B 107.3 . . ?
C7 N11 Ag4 119.0(3) . . ?
C7 N11 H11A 107.6 . . ?
Ag4 N11 H11A 107.6 . . ?
C7 N11 H11B 107.6 . . ?
Ag4 N11 H11B 107.6 . . ?
H11A N11 H11B 107.0 . . ?
C8 N12 Ag2 119.3(3) . . ?
C8 N12 H12A 107.5 . . ?
Ag2 N12 H12A 107.5 . . ?
C8 N12 H12B 107.5 . . ?
Ag2 N12 H12B 107.5 . . ?
H12A N12 H12B 107.0 . . ?
C9 N13 Ag4 114.9(3) . . ?
C9 N13 H13A 108.5 . . ?
Ag4 N13 H13A 108.5 . . ?
C9 N13 H13B 108.5 . . ?
Ag4 N13 H13B 108.5 . . ?
H13A N13 H13B 107.5 . . ?
C10 N14 Ag2 116.7(5) . . ?
C10 N14 H14A 108.1 . . ?
Ag2 N14 H14A 108.1 . . ?
C10 N14 H14B 108.1 . . ?
Ag2 N14 H14B 108.1 . . ?
H14A N14 H14B 107.3 . . ?
N1 O1 Ag1 93.8(2) . . ?
N1 O2 Ag1 96.3(2) . . ?
N4 O8 Ag1 102.0(3) . 1_545 ?
N5 O10 Ag1 96.7(2) . 2_656 ?
N5 O10 Ag3 113.9(3) . . ?
Ag1 O10 Ag3 117.31(11) 2_656 . ?
N7 O13 Ag1 98.7(3) . . ?
N7 O14 Ag2 133.1(2) . . ?
H17C O17 H17D 108.6 . . ?
N1 C1 N2 120.4(4) . . ?
N1 C1 C2 119.7(4) . . ?
N2 C1 C2 119.9(4) . . ?
N4 C2 N3 120.9(4) . . ?
N4 C2 C1 119.9(4) . . ?
N3 C2 C1 119.2(4) . . ?
N5 C3 N6 121.3(4) . . ?
N5 C3 C4 119.3(4) . . ?
N6 C3 C4 119.4(3) . . ?
N7 C4 N8 122.4(4) . . ?
N7 C4 C3 117.8(4) . . ?
N8 C4 C3 119.8(4) . . ?
N9 C5 C6 112.3(3) . . ?
N9 C5 H5A 109.1 . . ?
C6 C5 H5A 109.1 . . ?
N9 C5 H5B 109.1 . . ?
C6 C5 H5B 109.1 . . ?
H5A C5 H5B 107.9 . . ?
N10 C6 C5 114.9(3) 1_545 . ?
N10 C6 H6A 108.5 1_545 . ?
C5 C6 H6A 108.5 . . ?
N10 C6 H6B 108.5 1_545 . ?
C5 C6 H6B 108.5 . . ?
H6A C6 H6B 107.5 . . ?
N11 C7 C8 110.2(3) . . ?
N11 C7 H7A 109.6 . . ?
C8 C7 H7A 109.6 . . ?
N11 C7 H7B 109.6 . . ?
C8 C7 H7B 109.6 . . ?
H7A C7 H7B 108.1 . . ?
N12 C8 C7 109.9(3) . . ?
N12 C8 H8A 109.7 . . ?
C7 C8 H8A 109.7 . . ?
N12 C8 H8B 109.7 . . ?
C7 C8 H8B 109.7 . . ?
H8A C8 H8B 108.2 . . ?
N13 C9 C9 112.8(4) . 2_556 ?
N13 C9 H9C 109.0 . . ?
C9 C9 H9C 109.0 2_556 . ?
N13 C9 H9D 109.0 . . ?
C9 C9 H9D 109.0 2_556 . ?
H9C C9 H9D 107.8 . . ?
N14 C10 C11 105.0(6) . . ?
N14 C10 H10C 110.7 . . ?
C11 C10 H10C 110.7 . . ?
N14 C10 H10D 110.7 . . ?
C11 C10 H10D 110.8 . . ?
H10C C10 H10D 108.8 . . ?
C10 C11 H11C 110.1 . . ?
C10 C11 H11D 110.2 . . ?
H11C C11 H11D 108.5 . . ?

loop_
_geom_bond_atom_site_label_1
_geom_bond_atom_site_label_2
_geom_bond_distance
_geom_bond_site_symmetry_2
_geom_bond_publ_flag
Ag1 O8 2.499(3) 1_565 ?
Ag1 O2 2.530(3) . ?
Ag1 O10 2.534(3) 2_656 ?
Ag1 O13 2.547(3) . ?
Ag1 O1 2.569(3) . ?
Ag2 N14 2.133(4) . ?
Ag2 N12 2.150(4) . ?
Ag2 O14 2.803(3) . ?
Ag3 N10 2.138(3) . ?
Ag3 N9 2.142(3) . ?
Ag3 O10 2.838(3) . ?
Ag4 N11 2.132(4) . ?
Ag4 N13 2.148(4) . ?
N1 O2 1.241(5) . ?
N1 O1 1.263(5) . ?
N1 C1 1.364(5) . ?
N2 O3 1.231(5) . ?
N2 O4 1.246(5) . ?
N2 C1 1.396(6) . ?
N3 O6 1.235(5) . ?
N3 O5 1.243(5) . ?
N3 C2 1.396(6) . ?
N4 O7 1.246(5) . ?
N4 O8 1.274(5) . ?
N4 C2 1.361(6) . ?
N5 O9 1.250(5) . ?
N5 O10 1.261(4) . ?
N5 C3 1.364(5) . ?
N6 O11 1.240(4) . ?
N6 O12 1.246(4) . ?
N6 C3 1.387(5) . ?
N7 O13 1.255(5) . ?
N7 O14 1.261(4) . ?
N7 C4 1.374(6) . ?
N8 O16 1.224(5) . ?
N8 O15 1.257(5) . ?
N8 C4 1.390(6) . ?
N9 C5 1.463(5) . ?
N9 H9A 0.8900 . ?
N9 H9B 0.8900 . ?
N10 C6 1.471(5) 1_565 ?
N10 H10A 0.8900 . ?
N10 H10B 0.8900 . ?
N11 C7 1.463(5) . ?
N11 H11A 0.8900 . ?
N11 H11B 0.8900 . ?
N12 C8 1.468(5) . ?
N12 H12A 0.8900 . ?
N12 H12B 0.8900 . ?
N13 C9 1.464(7) . ?
N13 H13A 0.8900 . ?
N13 H13B 0.8900 . ?
N14 C10 1.475(7) . ?
N14 H14A 0.8900 . ?
N14 H14B 0.8900 . ?
O17 H17C 0.8500 . ?
O17 H17D 0.8500 . ?
C1 C2 1.431(6) . ?
C3 C4 1.432(6) . ?
C5 C6 1.500(6) . ?
C5 H5A 0.9700 . ?
C5 H5B 0.9700 . ?
C6 H6A 0.9700 . ?
C6 H6B 0.9700 . ?
C7 C8 1.498(6) . ?
C7 H7A 0.9700 . ?
C7 H7B 0.9700 . ?
C8 H8A 0.9700 . ?
C8 H8B 0.9700 . ?
C9 C9 1.494(10) 2_556 ?
C9 H9C 0.9700 . ?
C9 H9D 0.9700 . ?
C10 C11 1.511(8) . ?
C10 H10C 0.9700 . ?
C10 H10D 0.9700 . ?
C11 H11C 0.9700 . ?
C11 H11D 0.9700 . ?

loop_
_geom_hbond_atom_site_label_D
_geom_hbond_atom_site_label_H
_geom_hbond_atom_site_label_A
_geom_hbond_distance_DH
_geom_hbond_distance_HA
_geom_hbond_distance_DA
_geom_hbond_angle_DHA
_geom_hbond_site_symmetry_A
_geom_hbond_publ_flag
N9 H9A O15 0.89 2.39 3.246(5) 161.1 . yes
N9 H9B O3 0.89 2.53 3.272(5) 140.9 3_666 yes
N10 H10A O1 0.89 2.37 3.191(5) 152.9 2_666 yes
N10 H10B O17 0.89 2.10 2.897(6) 148.2 4_675 yes
N11 H11A O2 0.89 2.61 3.150(6) 119.5 1_545 yes
N11 H11B O11 0.89 2.39 3.215(6) 154.0 3_666 yes
N12 H12A O15 0.89 2.51 3.143(5) 128.4 3_666 yes
N12 H12B O12 0.89 2.46 3.158(5) 135.4 1_545 yes
N12 H12B O16 0.89 2.58 3.015(5) 111.1 . yes
N13 H13A O4 0.89 2.28 2.914(5) 128.3 . yes
N13 H13B O17 0.89 2.28 3.105(5) 155.0 2_546 yes
N14 H14A O9 0.89 2.41 3.056(5) 129.4 2_656 yes
N14 H14B O10 0.89 2.18 3.043(5) 162.4 2_646 yes
N14 H14B O11 0.89 2.63 3.229(5) 125.3 2_646 yes
O17 H17C O5 0.85 2.07 2.913(5) 171.4 . yes
O17 H17D O7 0.85 1.99 2.836(5) 171.4 1_565 yes
C5 H5B O5 0.97 2.66 3.301(6) 124.0 4_665 yes
C7 H7A O12 0.97 2.63 3.190(6) 117.4 3_666 yes
C7 H7B O8 0.97 2.57 3.263(6) 128.8 . yes
C7 H7B O14 0.97 2.66 3.203(5) 116.1 1_545 yes
C8 H8A N6 0.97 2.58 3.405(6) 143.1 3_666 yes
C8 H8A O12 0.97 2.62 3.175(6) 116.8 3_666 yes
C8 H8B N2 0.97 2.66 3.585(6) 160.7 . yes
C9 H9C O5 0.97 2.58 3.438(6) 147.8 2_546 yes
C11^a H11C^a N6 0.97 2.63 3.295(10) 126.0 1_545 yes
C11^a H11C^a O11 0.97 2.50 3.133(10) 123.0 1_545 yes

loop_
_geom_torsion_atom_site_label_1
_geom_torsion_atom_site_label_2
_geom_torsion_atom_site_label_3
_geom_torsion_atom_site_label_4
_geom_torsion
_geom_torsion_site_symmetry_1
_geom_torsion_site_symmetry_2
_geom_torsion_site_symmetry_3
_geom_torsion_site_symmetry_4
_geom_torsion_publ_flag
O2 N1 O1 Ag1 -2.2(4) . . . . ?
C1 N1 O1 Ag1 177.1(3) . . . . ?
O1 N1 O2 Ag1 2.2(4) . . . . ?
C1 N1 O2 Ag1 -177.0(4) . . . . ?
O7 N4 O8 Ag1 0.6(5) . . . 1_545 ?
C2 N4 O8 Ag1 -179.6(3) . . . 1_545 ?
O9 N5 O10 Ag1 -14.1(4) . . . 2_656 ?
C3 N5 O10 Ag1 165.0(4) . . . 2_656 ?
O9 N5 O10 Ag3 109.8(4) . . . . ?
C3 N5 O10 Ag3 -71.1(5) . . . . ?
O14 N7 O13 Ag1 3.6(4) . . . . ?
C4 N7 O13 Ag1 -178.4(3) . . . . ?
O13 N7 O14 Ag2 -111.5(4) . . . . ?
C4 N7 O14 Ag2 70.6(6) . . . . ?
O2 N1 C1 N2 2.4(7) . . . . ?
O1 N1 C1 N2 -176.8(4) . . . . ?
O2 N1 C1 C2 179.1(4) . . . . ?
O1 N1 C1 C2 -0.1(6) . . . . ?
O3 N2 C1 N1 -1.2(7) . . . . ?
O4 N2 C1 N1 177.0(4) . . . . ?
O3 N2 C1 C2 -178.0(4) . . . . ?
O4 N2 C1 C2 0.3(6) . . . . ?
O7 N4 C2 N3 -4.0(7) . . . . ?
O8 N4 C2 N3 176.3(4) . . . . ?
O7 N4 C2 C1 175.7(4) . . . . ?
O8 N4 C2 C1 -4.0(6) . . . . ?
O6 N3 C2 N4 -4.8(7) . . . . ?
O5 N3 C2 N4 175.6(4) . . . . ?
O6 N3 C2 C1 175.5(4) . . . . ?
O5 N3 C2 C1 -4.1(6) . . . . ?
N1 C1 C2 N4 -89.3(6) . . . . ?
N2 C1 C2 N4 87.5(5) . . . . ?
N1 C1 C2 N3 90.4(5) . . . . ?
N2 C1 C2 N3 -92.8(5) . . . . ?
O9 N5 C3 N6 -175.1(4) . . . . ?
O10 N5 C3 N6 5.8(7) . . . . ?
O9 N5 C3 C4 4.8(6) . . . . ?
O10 N5 C3 C4 -174.3(4) . . . . ?
O11 N6 C3 N5 7.4(7) . . . . ?
O12 N6 C3 N5 -174.5(4) . . . . ?
O11 N6 C3 C4 -172.5(4) . . . . ?
O12 N6 C3 C4 5.7(6) . . . . ?
O13 N7 C4 N8 -178.4(4) . . . . ?
O14 N7 C4 N8 -0.4(6) . . . . ?
O13 N7 C4 C3 -0.2(6) . . . . ?
O14 N7 C4 C3 177.7(4) . . . . ?
O16 N8 C4 N7 -4.0(7) . . . . ?
O15 N8 C4 N7 176.4(4) . . . . ?
O16 N8 C4 C3 177.9(4) . . . . ?
O15 N8 C4 C3 -1.6(6) . . . . ?
N5 C3 C4 N7 97.9(5) . . . . ?
N6 C3 C4 N7 -82.3(5) . . . . ?
N5 C3 C4 N8 -84.0(5) . . . . ?
N6 C3 C4 N8 95.9(5) . . . . ?
Ag3 N9 C5 C6 170.8(3) . . . . ?
N9 C5 C6 N10 172.0(4) . . . 1_545 ?
Ag4 N11 C7 C8 -45.1(5) . . . . ?
Ag2 N12 C8 C7 -63.6(5) . . . . ?
N11 C7 C8 N12 -173.5(4) . . . . ?
Ag4 N13 C9 C9 59.5(5) . . . 2_556 ?
Ag2 N14 C10 C11 -50.3(8) . . . . ?
